data_7150168
loop_
_publ_author_name
'Yamashita, Masayuki'
'Inaba, Tomoki'
'Nagahama, Masaki'
'Shimizu, Takashi'
'Kosaka, Sachiko'
'Kawasaki, Ikuo'
'Ohta, Shunsaku'

_publ_section_title
;
 Novel stereoconvergent transformation of 1,2a-disubstituted
 1,2,2a,8b-tetrahydro-3H-benzo[b]cyclobuta[d]pyran-3-ones to
 1,3-disubstituted 1,2,4a,9b-tetrahydrodibenzofuran-4-ols and its
 application to the second-generation synthesis of (+/-)-linderol A.
;
_journal_issue 12
_journal_name_full 'Organic &amp; biomolecular chemistry'
_journal_page_first 2296
_journal_page_last 2304
_journal_paper_doi 10.1039/b503890a
_journal_volume 3
_journal_year 2005
_chemical_formula_moiety 'C20 H18 O4 '
_chemical_formula_sum 'C20 H18 O4'
_chemical_formula_weight 322.36
_space_group_IT_number 33
_symmetry_cell_setting orthorhombic
_symmetry_Int_Tables_number 33
_symmetry_space_group_name_Hall 'P 2c -2n'
_symmetry_space_group_name_H-M 'P n a 21'
_cell_angle_alpha 90
_cell_angle_beta 90
_cell_angle_gamma 90
_cell_formula_units_Z 4
_cell_length_a 8.471(1)
_cell_length_b 11.811(2)
_cell_length_c 16.531(3)
_cell_measurement_reflns_used 25
_cell_measurement_temperature 296.2
_cell_measurement_theta_max 29.9
_cell_measurement_theta_min 29.4
_cell_volume 1653.9(5)
_computing_cell_refinement 'MSC/AFC Diffractometer Control'
_computing_data_collection 'MSC/AFC Diffractometer Control'
_computing_data_reduction 'teXsan Ver. 2.0'
_computing_publication_material 'teXsan Ver. 2.0'
_computing_structure_refinement 'teXsan Ver. 2.0'
_computing_structure_solution SIR88
_diffrn_measured_fraction_theta_full 0.9992
_diffrn_measured_fraction_theta_max 0.9992
_diffrn_measurement_device_type 'Rigaku AFC7R'
_diffrn_measurement_method \w-2\q
_diffrn_radiation_type 'Cu K\a'
_diffrn_radiation_wavelength 1.5418
_diffrn_reflns_limit_h_max 9
_diffrn_reflns_limit_h_min 0
_diffrn_reflns_limit_k_max 13
_diffrn_reflns_limit_k_min 0
_diffrn_reflns_limit_l_max 18
_diffrn_reflns_limit_l_min 0
_diffrn_reflns_number 1460
_diffrn_reflns_theta_full 60.06
_diffrn_reflns_theta_max 60.06
_diffrn_standards_decay_% 0.30
_diffrn_standards_interval_count 150
_diffrn_standards_number 3
_exptl_absorpt_coefficient_mu 0.733
_exptl_absorpt_correction_T_max 0.985
_exptl_absorpt_correction_T_min 0.731
_exptl_absorpt_correction_type psi-scan
_exptl_absorpt_process_details '(North, Phillips & Mathews, 1968)'
_exptl_crystal_colour colorless
_exptl_crystal_density_diffrn 1.294
_exptl_crystal_density_method 'not measured'
_exptl_crystal_description column
_exptl_crystal_F_000 680.00
_exptl_crystal_size_max 0.300
_exptl_crystal_size_mid 0.250
_exptl_crystal_size_min 0.250
_refine_diff_density_max 0.25
_refine_diff_density_min -0.25
_refine_ls_abs_structure_details 'Flack, H. D. (1983), Acta Cryst. A39, 876-881. 0 Friedel Pairs'
_refine_ls_abs_structure_Flack 0.9(10)
_refine_ls_extinction_method none
_refine_ls_goodness_of_fit_ref 1.744
_refine_ls_hydrogen_treatment noref
_refine_ls_number_parameters 218
_refine_ls_number_reflns 1283
_refine_ls_R_factor_gt 0.0606
_refine_ls_shift/su_max 0.0001
_refine_ls_structure_factor_coef Fsqd
_refine_ls_weighting_details 'w = 1/[\s^2^(Fo^2^) + (0.10000(Max(Fo^2^,0) + 2Fc^2^)/3)^2^]'
_refine_ls_weighting_scheme calc
_refine_ls_wR_factor_ref 0.1894
_reflns_number_gt 1178
_reflns_number_total 1283
_reflns_threshold_expression F^2^>2.0\s(F^2^)
_cod_data_source_file b503890a.txt
_cod_data_source_block 4
_cod_original_cell_volume 1653.9(9)
_cod_original_sg_symbol_H-M 'P n a 21 '
_cod_original_formula_sum 'C20 H18 O4 '
_cod_database_code 7150168

loop_
_symmetry_equiv_pos_as_xyz
x,y,z
-x,-y,1/2+z
1/2-x,1/2+y,1/2+z
1/2+x,1/2-y,z

loop_
_atom_site_label
_atom_site_type_symbol
_atom_site_fract_x
_atom_site_fract_y
_atom_site_fract_z
_atom_site_U_iso_or_equiv
_atom_site_adp_type
_atom_site_occupancy
_atom_site_symmetry_multiplicity
_atom_site_calc_flag
_atom_site_refinement_flags
_atom_site_disorder_assembly
_atom_site_disorder_group
O(1) O 0.9639(3) 0.5974(2) 0.7560(9) 0.0736(7) Uani 1.00 1 d . . .
O(2) O 0.9934(5) 0.5237(3) 0.6362(9) 0.095(1) Uani 1.00 1 d . . .
O(3) O 0.5741(5) 0.4140(3) 0.6176(9) 0.110(1) Uani 1.00 1 d . . .
O(4) O 0.6262(4) 0.5885(3) 0.6632(9) 0.097(1) Uani 1.00 1 d . . .
C(1) C 0.8486(4) 0.3218(3) 0.8045(8) 0.0631(8) Uani 1.00 1 d . . .
C(2) C 0.8367(5) 0.3195(3) 0.7111(9) 0.0751(10) Uani 1.00 1 d . . .
C(3) C 0.7845(4) 0.4440(3) 0.7131(8) 0.0660(8) Uani 1.00 1 d . . .
C(4) C 0.9211(4) 0.5232(3) 0.6980(8) 0.0677(9) Uani 1.00 1 d . . .
C(5) C 0.8850(4) 0.6074(3) 0.8299(9) 0.0646(8) Uani 1.00 1 d . . .
C(6) C 0.9292(6) 0.7004(3) 0.8756(9) 0.082(1) Uani 1.00 1 d . . .
C(7) C 0.8607(7) 0.7144(4) 0.9509(9) 0.090(1) Uani 1.00 1 d . . .
C(8) C 0.7461(7) 0.6391(4) 0.9769(8) 0.085(1) Uani 1.00 1 d . . .
C(9) C 0.7044(6) 0.5472(3) 0.9296(8) 0.075(1) Uani 1.00 1 d . . .
C(10) C 0.7766(4) 0.5281(3) 0.8555(8) 0.0608(8) Uani 1.00 1 d . . .
C(11) C 0.7414(4) 0.4304(3) 0.8029(8) 0.0577(8) Uani 1.00 1 d . . .
C(12) C 0.7954(4) 0.2200(3) 0.8519(8) 0.0621(8) Uani 1.00 1 d . . .
C(13) C 0.8004(5) 0.1132(3) 0.8174(8) 0.0697(10) Uani 1.00 1 d . . .
C(14) C 0.7523(5) 0.0194(3) 0.8632(9) 0.079(1) Uani 1.00 1 d . . .
C(15) C 0.6960(6) 0.0321(3) 0.9390(9) 0.081(1) Uani 1.00 1 d . . .
C(16) C 0.6882(7) 0.1378(4) 0.9731(8) 0.089(1) Uani 1.00 1 d . . .
C(17) C 0.7396(7) 0.2310(3) 0.9290(8) 0.082(1) Uani 1.00 1 d . . .
C(18) C 0.6490(5) 0.4774(4) 0.6583(9) 0.0741(9) Uani 1.00 1 d . . .
C(19) C 0.4975(7) 0.6389(7) 0.6159(9) 0.125(2) Uani 1.00 1 d . . .
C(20) C 0.3512(7) 0.6421(6) 0.6571(9) 0.119(2) Uani 1.00 1 d . . .
H(1) H 0.9528 0.3420 0.8195 0.0758 Uiso 1.00 1 calc . . .
H(2) H 0.7599 0.2687 0.6862 0.0910 Uiso 1.00 1 calc . . .
H(3) H 0.9345 0.3072 0.6798 0.0910 Uiso 1.00 1 calc . . .
H(4) H 1.0044 0.7532 0.8551 0.0985 Uiso 1.00 1 calc . . .
H(5) H 0.8936 0.7757 0.9800 0.1091 Uiso 1.00 1 calc . . .
H(6) H 0.6958 0.6506 1.0270 0.1026 Uiso 1.00 1 calc . . .
H(7) H 0.6253 0.4965 0.9475 0.0899 Uiso 1.00 1 calc . . .
H(8) H 0.6335 0.4095 0.8076 0.0692 Uiso 1.00 1 calc . . .
H(9) H 0.8361 0.1036 0.7627 0.0836 Uiso 1.00 1 calc . . .
H(10) H 0.7595 -0.0543 0.8399 0.0949 Uiso 1.00 1 calc . . .
H(11) H 0.6617 -0.0321 0.9682 0.0976 Uiso 1.00 1 calc . . .
H(12) H 0.6480 0.1473 1.0257 0.1073 Uiso 1.00 1 calc . . .
H(13) H 0.7358 0.3040 0.9524 0.0986 Uiso 1.00 1 calc . . .
H(14) H 0.5264 0.7142 0.6016 0.1496 Uiso 1.00 1 calc . . .
H(15) H 0.4843 0.5958 0.5672 0.1496 Uiso 1.00 1 calc . . .
H(16) H 0.3625 0.6843 0.7051 0.1425 Uiso 1.00 1 calc . . .
H(17) H 0.2742 0.6771 0.6230 0.1425 Uiso 1.00 1 calc . . .
H(18) H 0.3188 0.5672 0.6690 0.1425 Uiso 1.00 1 calc . . .

loop_
_atom_site_aniso_label
_atom_site_aniso_U_11
_atom_site_aniso_U_22
_atom_site_aniso_U_33
_atom_site_aniso_U_12
_atom_site_aniso_U_13
_atom_site_aniso_U_23
O(1) 0.062(1) 0.084(1) 0.075(1) -0.016(1) -0.001(1) 0.005(1)
O(2) 0.081(2) 0.132(3) 0.073(2) -0.022(2) 0.017(1) 0.009(2)
O(3) 0.089(2) 0.140(3) 0.101(2) -0.027(2) -0.038(2) -0.019(2)
O(4) 0.087(2) 0.108(2) 0.095(2) 0.026(2) -0.031(2) 0.005(2)
C(1) 0.051(2) 0.061(2) 0.078(2) -0.001(1) -0.004(2) 0.001(2)
C(2) 0.068(2) 0.081(2) 0.077(2) 0.006(2) 0.006(2) -0.002(2)
C(3) 0.055(2) 0.076(2) 0.067(2) -0.002(1) -0.005(1) 0.009(2)
C(4) 0.054(2) 0.086(2) 0.063(1) -0.001(1) -0.006(1) 0.012(1)
C(5) 0.053(2) 0.068(2) 0.073(2) 0.001(1) -0.008(1) 0.008(1)
C(6) 0.086(3) 0.063(2) 0.097(2) -0.004(2) -0.019(2) 0.001(2)
C(7) 0.097(3) 0.078(2) 0.096(3) 0.011(2) -0.021(2) -0.015(2)
C(8) 0.093(3) 0.082(2) 0.081(3) 0.022(2) 0.000(2) -0.015(2)
C(9) 0.078(3) 0.076(2) 0.071(2) 0.007(2) 0.007(2) 0.006(2)
C(10) 0.053(2) 0.059(1) 0.071(2) 0.007(1) -0.004(1) 0.007(1)
C(11) 0.042(1) 0.063(2) 0.068(2) 0.001(1) -0.003(1) 0.004(1)
C(12) 0.048(2) 0.061(1) 0.077(2) 0.005(1) -0.014(2) 0.005(1)
C(13) 0.052(2) 0.067(2) 0.090(3) 0.006(1) -0.005(2) -0.006(1)
C(14) 0.074(2) 0.062(2) 0.102(2) 0.000(2) -0.010(2) -0.004(2)
C(15) 0.085(3) 0.066(2) 0.093(2) -0.005(2) -0.021(2) 0.015(2)
C(16) 0.122(4) 0.074(2) 0.072(3) -0.010(3) -0.006(3) 0.010(2)
C(17) 0.121(4) 0.060(2) 0.066(2) 0.008(2) -0.009(2) 0.003(2)
C(18) 0.055(2) 0.104(2) 0.063(2) -0.001(2) -0.003(1) 0.011(2)
C(19) 0.071(2) 0.199(6) 0.104(4) 0.043(4) -0.021(2) 0.033(4)
C(20) 0.073(3) 0.158(5) 0.126(5) 0.027(3) -0.002(3) 0.031(4)

loop_
_atom_type_symbol
_atom_type_description
_atom_type_scat_dispersion_real
_atom_type_scat_dispersion_imag
_atom_type_scat_source
C C 0.018 0.009
;International Tables for Crystallography
(1992, Vol. C, Tables 4.2.6.8 and 6.1.1.1)
;
H H 0.000 0.000
;International Tables for Crystallography
(1992, Vol. C, Table 6.1.1.2)
;
O O 0.049 0.032
;International Tables for Crystallography
(1992, Vol. C, Tables 4.2.6.8 and 6.1.1.1)
;

loop_
_geom_angle_atom_site_label_1
_geom_angle_atom_site_label_2
_geom_angle_atom_site_label_3
_geom_angle
_geom_angle_site_symmetry_1
_geom_angle_site_symmetry_2
_geom_angle_site_symmetry_3
_geom_angle_publ_flag
C(4) O(1) C(5) 123.2(4) . . . yes
C(18) O(4) C(19) 118.4(6) . . . yes
C(2) C(1) C(11) 87.8(4) . . . yes
C(2) C(1) C(12) 119.1(4) . . . yes
C(2) C(1) H(1) 109.1 . . . no
C(11) C(1) C(12) 119.2(4) . . . yes
C(11) C(1) H(1) 109.7 . . . no
C(12) C(1) H(1) 110.1 . . . no
C(1) C(2) C(3) 88.8(4) . . . yes
C(1) C(2) H(2) 118.3 . . . no
C(1) C(2) H(3) 118.0 . . . no
C(3) C(2) H(2) 113.9 . . . no
C(3) C(2) H(3) 113.2 . . . no
H(2) C(2) H(3) 104.4 . . . no
C(2) C(3) C(4) 111.7(4) . . . yes
C(2) C(3) C(11) 89.4(4) . . . yes
C(2) C(3) C(18) 117.1(5) . . . yes
C(4) C(3) C(11) 114.0(4) . . . yes
C(4) C(3) C(18) 108.7(4) . . . yes
C(11) C(3) C(18) 115.1(4) . . . yes
O(1) C(4) O(2) 118.0(5) . . . yes
O(1) C(4) C(3) 119.5(5) . . . yes
O(2) C(4) C(3) 122.5(5) . . . yes
O(1) C(5) C(6) 114.5(5) . . . yes
O(1) C(5) C(10) 122.0(4) . . . yes
C(6) C(5) C(10) 123.5(6) . . . yes
C(5) C(6) C(7) 118.2(6) . . . yes
C(5) C(6) H(4) 120.4 . . . no
C(7) C(6) H(4) 121.4 . . . no
C(6) C(7) C(8) 119.8(5) . . . yes
C(6) C(7) H(5) 116.2 . . . no
C(8) C(7) H(5) 124.0 . . . no
C(7) C(8) C(9) 120.5(6) . . . yes
C(7) C(8) H(6) 119.8 . . . no
C(9) C(8) H(6) 119.7 . . . no
C(8) C(9) C(10) 120.9(5) . . . yes
C(8) C(9) H(7) 120.0 . . . no
C(10) C(9) H(7) 119.0 . . . no
C(5) C(10) C(9) 117.0(5) . . . yes
C(5) C(10) C(11) 119.1(5) . . . yes
C(9) C(10) C(11) 123.9(4) . . . yes
C(1) C(11) C(3) 87.9(4) . . . yes
C(1) C(11) C(10) 120.8(4) . . . yes
C(1) C(11) H(8) 110.1 . . . no
C(3) C(11) C(10) 116.0(4) . . . yes
C(3) C(11) H(8) 109.5 . . . no
C(10) C(11) H(8) 110.5 . . . no
C(1) C(12) C(13) 120.3(5) . . . yes
C(1) C(12) C(17) 120.9(4) . . . yes
C(13) C(12) C(17) 118.8(5) . . . yes
C(12) C(13) C(14) 119.2(6) . . . yes
C(12) C(13) H(9) 120.3 . . . no
C(14) C(13) H(9) 120.4 . . . no
C(13) C(14) C(15) 121.1(5) . . . yes
C(13) C(14) H(10) 118.9 . . . no
C(15) C(14) H(10) 120.0 . . . no
C(14) C(15) C(16) 120.0(5) . . . yes
C(14) C(15) H(11) 119.5 . . . no
C(16) C(15) H(11) 120.5 . . . no
C(15) C(16) C(17) 119.4(6) . . . yes
C(15) C(16) H(12) 120.4 . . . no
C(17) C(16) H(12) 120.3 . . . no
C(12) C(17) C(16) 121.5(5) . . . yes
C(12) C(17) H(13) 118.7 . . . no
C(16) C(17) H(13) 119.8 . . . no
O(3) C(18) O(4) 125.3(6) . . . yes
O(3) C(18) C(3) 125.3(6) . . . yes
O(4) C(18) C(3) 109.3(5) . . . yes
O(4) C(19) C(20) 113.9(7) . . . yes
O(4) C(19) H(14) 108.7 . . . no
O(4) C(19) H(15) 108.5 . . . no
C(20) C(19) H(14) 108.6 . . . no
C(20) C(19) H(15) 108.5 . . . no
H(14) C(19) H(15) 108.5 . . . no
C(19) C(20) H(16) 109.3 . . . no
C(19) C(20) H(17) 109.0 . . . no
C(19) C(20) H(18) 109.2 . . . no
H(16) C(20) H(17) 109.7 . . . no
H(16) C(20) H(18) 110.4 . . . no
H(17) C(20) H(18) 109.1 . . . no

loop_
_geom_bond_atom_site_label_1
_geom_bond_atom_site_label_2
_geom_bond_distance
_geom_bond_site_symmetry_1
_geom_bond_site_symmetry_2
_geom_bond_publ_flag
O(1) C(4) 1.348(7) . . yes
O(1) C(5) 1.398(8) . . yes
O(2) C(4) 1.192(8) . . yes
O(3) C(18) 1.190(7) . . yes
O(4) C(18) 1.328(7) . . yes
O(4) C(19) 1.468(8) . . yes
C(1) C(2) 1.548(8) . . yes
C(1) C(11) 1.571(6) . . yes
C(1) C(12) 1.505(7) . . yes
C(1) H(1) 0.947 . . no
C(2) C(3) 1.536(8) . . yes
C(2) H(2) 0.976 . . no
C(2) H(3) 0.987 . . no
C(3) C(4) 1.509(7) . . yes
C(3) C(11) 1.538(7) . . yes
C(3) C(18) 1.514(8) . . yes
C(5) C(6) 1.385(8) . . yes
C(5) C(10) 1.378(7) . . yes
C(6) C(7) 1.38(1) . . yes
C(6) H(4) 0.954 . . no
C(7) C(8) 1.39(1) . . yes
C(7) H(5) 0.912 . . no
C(8) C(9) 1.383(8) . . yes
C(8) H(6) 0.941 . . no
C(9) C(10) 1.388(7) . . yes
C(9) H(7) 0.947 . . no
C(10) C(11) 1.475(7) . . yes
C(11) H(8) 0.949 . . no
C(12) C(13) 1.386(7) . . yes
C(12) C(17) 1.365(8) . . yes
C(13) C(14) 1.402(8) . . yes
C(13) H(9) 0.960 . . no
C(14) C(15) 1.349(10) . . yes
C(14) H(10) 0.954 . . no
C(15) C(16) 1.371(9) . . yes
C(15) H(11) 0.945 . . no
C(16) C(17) 1.390(8) . . yes
C(16) H(12) 0.940 . . no
C(17) H(13) 0.946 . . no
C(19) C(20) 1.41(1) . . yes
C(19) H(14) 0.952 . . no
C(19) H(15) 0.959 . . no
C(20) H(16) 0.941 . . no
C(20) H(17) 0.956 . . no
C(20) H(18) 0.948 . . no

loop_
_geom_contact_atom_site_label_1
_geom_contact_atom_site_label_2
_geom_contact_distance
_geom_contact_site_symmetry_1
_geom_contact_site_symmetry_2
_geom_contact_publ_flag
O(1) C(14) 3.319(7) . 4_555 ?
O(2) C(20) 3.36(1) . 1_655 ?
O(2) C(16) 3.384(9) . 3_654 ?
O(4) C(16) 3.562(9) . 3_654 ?
C(5) C(14) 3.497(7) . 4_555 ?
C(5) C(15) 3.593(8) . 4_555 ?
C(16) C(19) 3.56(1) . 3_645 ?

loop_
_geom_torsion_atom_site_label_1
_geom_torsion_atom_site_label_2
_geom_torsion_atom_site_label_3
_geom_torsion_atom_site_label_4
_geom_torsion
_geom_torsion_site_symmetry_1
_geom_torsion_site_symmetry_2
_geom_torsion_site_symmetry_3
_geom_torsion_site_symmetry_4
_geom_torsion_publ_flag
O(1) C(4) C(3) C(2) -117.9(5) . . . . yes
O(1) C(4) C(3) C(11) -18.5(6) . . . . yes
O(1) C(4) C(3) C(18) 111.4(5) . . . . yes
O(1) C(5) C(6) C(7) -177.7(5) . . . . yes
O(1) C(5) C(10) C(9) -179.5(4) . . . . yes
O(1) C(5) C(10) C(11) -0.8(6) . . . . yes
O(2) C(4) O(1) C(5) 177.8(5) . . . . yes
O(2) C(4) C(3) C(2) 62.6(7) . . . . yes
O(2) C(4) C(3) C(11) 162.0(5) . . . . yes
O(2) C(4) C(3) C(18) -68.1(7) . . . . yes
O(3) C(18) O(4) C(19) 0(1) . . . . yes
O(3) C(18) C(3) C(2) 4.6(9) . . . . yes
O(3) C(18) C(3) C(4) 132.3(6) . . . . yes
O(3) C(18) C(3) C(11) -98.4(8) . . . . yes
O(4) C(18) C(3) C(2) -175.7(5) . . . . yes
O(4) C(18) C(3) C(4) -48.0(6) . . . . yes
O(4) C(18) C(3) C(11) 81.2(6) . . . . yes
C(1) C(2) C(3) C(4) 96.8(5) . . . . yes
C(1) C(2) C(3) C(11) -18.8(4) . . . . yes
C(1) C(2) C(3) C(18) -136.9(5) . . . . yes
C(1) C(11) C(3) C(2) 18.5(4) . . . . yes
C(1) C(11) C(3) C(4) -95.0(5) . . . . yes
C(1) C(11) C(3) C(18) 138.3(5) . . . . yes
C(1) C(11) C(10) C(5) 84.3(5) . . . . yes
C(1) C(11) C(10) C(9) -97.0(6) . . . . yes
C(1) C(12) C(13) C(14) 179.1(4) . . . . yes
C(1) C(12) C(17) C(16) 179.1(6) . . . . yes
C(2) C(1) C(11) C(3) -18.4(4) . . . . yes
C(2) C(1) C(11) C(10) -137.7(5) . . . . yes
C(2) C(1) C(12) C(13) 27.3(7) . . . . yes
C(2) C(1) C(12) C(17) -151.8(5) . . . . yes
C(2) C(3) C(11) C(10) 142.1(4) . . . . yes
C(3) C(2) C(1) C(11) 18.4(4) . . . . yes
C(3) C(2) C(1) C(12) 140.8(4) . . . . yes
C(3) C(4) O(1) C(5) -1.7(7) . . . . yes
C(3) C(11) C(1) C(12) -140.8(4) . . . . yes
C(3) C(11) C(10) C(5) -19.8(6) . . . . yes
C(3) C(11) C(10) C(9) 158.8(4) . . . . yes
C(3) C(18) O(4) C(19) -178.8(6) . . . . yes
C(4) O(1) C(5) C(6) -169.6(5) . . . . yes
C(4) O(1) C(5) C(10) 12.6(7) . . . . yes
C(4) C(3) C(11) C(10) 28.5(6) . . . . yes
C(5) C(6) C(7) C(8) -2.9(9) . . . . yes
C(5) C(10) C(9) C(8) -3.1(7) . . . . yes
C(6) C(5) C(10) C(9) 3.0(7) . . . . yes
C(6) C(5) C(10) C(11) -178.3(5) . . . . yes
C(6) C(7) C(8) C(9) 2.8(9) . . . . yes
C(7) C(6) C(5) C(10) -0.1(8) . . . . yes
C(7) C(8) C(9) C(10) 0.3(9) . . . . yes
C(8) C(9) C(10) C(11) 178.2(5) . . . . yes
C(10) C(11) C(1) C(12) 99.9(5) . . . . yes
C(10) C(11) C(3) C(18) -98.1(5) . . . . yes
C(11) C(1) C(12) C(13) 132.4(5) . . . . yes
C(11) C(1) C(12) C(17) -46.7(7) . . . . yes
C(12) C(13) C(14) C(15) 2.5(8) . . . . yes
C(12) C(17) C(16) C(15) 1(1) . . . . yes
C(13) C(12) C(17) C(16) 0.0(9) . . . . yes
C(13) C(14) C(15) C(16) -1.4(9) . . . . yes
C(14) C(13) C(12) C(17) -1.7(7) . . . . yes
C(14) C(15) C(16) C(17) 0(1) . . . . yes
C(18) O(4) C(19) C(20) 89(1) . . . . yes
C(18) O(4) C(19) C(20) 89(1) . . . . yes

loop_
_cod_related_entry_id
_cod_related_entry_database
_cod_related_entry_code
1 ChemSpider 9567999
